data_1568694
loop_
_publ_author_name
'Jiang, Ningxin'
'Nakritskaia, Daria D.'
'Xie, Jiaze'
'Ramanathan, Arun'
'Varganov, Sergey A.'
'La Pierre, Henry S.'

_publ_section_title
;
 Tuning symmetry and magnetic blocking of an exchange-coupled lanthanide
 ion in isomeric, tetrametallic complexes:
 [LnCl<sub>6</sub>(TiCp<sub>2</sub>)<sub>3</sub>].
;
_journal_issue 16
_journal_name_full 'Chemical science'
_journal_page_first 4302
_journal_page_last 4307
_journal_paper_doi 10.1039/d2sc06263a
_journal_volume 14
_journal_year 2023
_chemical_formula_moiety 'Cl6 Tb1, 3(C10 H10 Ti)'
_chemical_formula_sum 'C30 H30 Cl6 Tb Ti3'
_chemical_formula_weight 905.86
_chemical_name_systematic C30H30Cl6Ti3Tb
_chemical_properties_physical Air-sensitive
_space_group_crystal_system hexagonal
_space_group_IT_number 176
_space_group_name_Hall '-P 6c'
_space_group_name_H-M_alt 'P 63/m'
_atom_sites_solution_hydrogens geom
_atom_sites_solution_primary dual
_audit_creation_date 2021-06-19
_audit_creation_method
;
Olex2 1.3-alpha
(compiled 2020.11.12 svn.r5f609507 for OlexSys, GUI svn.r6272)
;
_audit_update_record
;
2021-06-19 deposited with the CCDC.	2023-03-23 downloaded from the CCDC.
;
_cell_angle_alpha 90
_cell_angle_beta 90
_cell_angle_gamma 120
_cell_formula_units_Z 2
_cell_length_a 12.8107(18)
_cell_length_b 12.8107(18)
_cell_length_c 11.571(2)
_cell_measurement_reflns_used 9669
_cell_measurement_temperature 300
_cell_measurement_theta_max 29.935
_cell_measurement_theta_min 2.543
_cell_volume 1644.6(4)
_computing_cell_refinement 'SAINT V8.40A (Bruker, 2019)'
_computing_data_reduction 'SAINT V8.40A (Bruker, 2019)'
_computing_molecular_graphics 'Olex2 1.3-alpha (Dolomanov et al., 2009)'
_computing_publication_material 'Olex2 1.3-alpha (Dolomanov et al., 2009)'
_computing_structure_refinement 'SHELXL 2018/3 (Sheldrick, 2015)'
_computing_structure_solution 'SHELXT 2018/2 (Sheldrick, 2018)'
_diffrn_ambient_temperature 300
_diffrn_detector 'Bruker APEX2 area detector'
_diffrn_detector_area_resol_mean 7.9
_diffrn_detector_type 'CCD area detector'
_diffrn_measured_fraction_theta_full 0.998
_diffrn_measured_fraction_theta_max 0.998
_diffrn_measurement_device 'three-circle diffractometer'
_diffrn_measurement_device_type 'Bruker APEX2 microsource'
_diffrn_measurement_method '\w and \f scans'
_diffrn_radiation_monochromator 'mirror optics'
_diffrn_radiation_probe x-ray
_diffrn_radiation_type MoK\a
_diffrn_radiation_wavelength 0.71073
_diffrn_reflns_av_R_equivalents 0.0702
_diffrn_reflns_av_unetI/netI 0.0303
_diffrn_reflns_Laue_measured_fraction_full 0.998
_diffrn_reflns_Laue_measured_fraction_max 0.998
_diffrn_reflns_limit_h_max 18
_diffrn_reflns_limit_h_min -17
_diffrn_reflns_limit_k_max 18
_diffrn_reflns_limit_k_min -18
_diffrn_reflns_limit_l_max 16
_diffrn_reflns_limit_l_min -16
_diffrn_reflns_number 21314
_diffrn_reflns_point_group_measured_fraction_full 0.998
_diffrn_reflns_point_group_measured_fraction_max 0.998
_diffrn_reflns_theta_full 25.242
_diffrn_reflns_theta_max 30.518
_diffrn_reflns_theta_min 2.543
_diffrn_source 'microfocus sealed X-ray tube'
_diffrn_source_current 1.0
_diffrn_source_power 0.05
_diffrn_source_type 'Incoatec I\ms'
_diffrn_source_voltage 50.0
_diffrn_standards_number 0
_exptl_absorpt_coefficient_mu 3.334
_exptl_absorpt_correction_T_max 0.8088
_exptl_absorpt_correction_T_min 0.4602
_exptl_absorpt_correction_type multi-scan
_exptl_absorpt_process_details
;
SADABS-2016/2 (Bruker,2016/2) was used for absorption correction.
wR2(int) was 0.1619 before and 0.1031 after correction.
The Ratio of minimum to maximum transmission is 0.5690.
The \l/2 correction factor is Not present.
;
_exptl_crystal_colour 'clear greenish green'
_exptl_crystal_colour_lustre clear
_exptl_crystal_colour_modifier greenish
_exptl_crystal_colour_primary green
_exptl_crystal_density_diffrn 1.829
_exptl_crystal_description needle
_exptl_crystal_F_000 886
_exptl_crystal_preparation 'N.A.,Magnetic properties'
_exptl_crystal_recrystallization_method N.A.
_exptl_crystal_size_max 0.308
_exptl_crystal_size_mid 0.225
_exptl_crystal_size_min 0.109
_refine_diff_density_max 0.686
_refine_diff_density_min -1.493
_refine_diff_density_rms 0.123
_refine_ls_extinction_method none
_refine_ls_goodness_of_fit_ref 1.103
_refine_ls_hydrogen_treatment constr
_refine_ls_matrix_type full
_refine_ls_number_parameters 75
_refine_ls_number_reflns 1757
_refine_ls_number_restraints 39
_refine_ls_restrained_S_all 1.167
_refine_ls_R_factor_all 0.0413
_refine_ls_R_factor_gt 0.0338
_refine_ls_shift/su_max 0.001
_refine_ls_shift/su_mean 0.000
_refine_ls_structure_factor_coef Fsqd
_refine_ls_weighting_details 'w=1/[\s^2^(Fo^2^)+(0.0468P)^2^+1.5005P] where P=(Fo^2^+2Fc^2^)/3'
_refine_ls_weighting_scheme calc
_refine_ls_wR_factor_gt 0.0830
_refine_ls_wR_factor_ref 0.0900
_reflns_Friedel_coverage 0.000
_reflns_number_gt 1552
_reflns_number_total 1757
_reflns_threshold_expression 'I > 2\s(I)'
_cod_data_source_file d2sc06263a2.cif
_cod_data_source_block mo_a983_0m
_cod_depositor_comments 'Adding full bibliography for 1568691--1568696.cif.'
_cod_original_cell_volume 1644.6(6)
_cod_database_code 1568694
_shelx_shelxl_version_number 2018/3
_shelx_space_group_comment
;
The symmetry employed for this shelxl refinement is uniquely defined
by the following loop, which should always be used as a source of
symmetry information in preference to the above space-group names.
They are only intended as comments.
;
_shelx_estimated_absorpt_t_max 0.713
_shelx_estimated_absorpt_t_min 0.427
_olex2_refinement_description
;
1. Fixed Uiso
 At 1.2 times of:
  All C(H) groups
2. Uiso/Uaniso restraints and constraints
Uanis(C1A) \\sim Ueq, Uanis(C2A) \\sim Ueq, Uanis(C3A) \\sim Ueq: with sigma of
0.01 and sigma for terminal atoms of 0.02
Uanis(C4) \\sim Ueq, Uanis(C5) \\sim Ueq, Uanis(C6) \\sim Ueq: with sigma of
0.01 and sigma for terminal atoms of 0.02
Uanis(C1A) = Uanis(C1B)
Uanis(C2A) = Uanis(C2B)
Uanis(C3A) = Uanis(C3B)
3. Same fragment restrains
{C1B, C2B, C3B} sigma for 1-2: 0.002, 1-3: 0.004
as in
{C1A, C2A, C3A}
4. Others
 Sof(C2B)=Sof(H2B)=Sof(C3B)=Sof(H3B)=1-FVAR(1)
 Sof(C1B)=Sof(H1B)=0.5*(1-FVAR(2))
 Sof(C1A)=Sof(H1A)=0.5*FVAR(2)
 Sof(C2A)=Sof(H2A)=Sof(C3A)=Sof(H3A)=FVAR(1)
5.a Ternary CH refined with riding coordinates:
 C4(H4), C5(H5), C6(H6), C3A(H3A), C1B(H1B), C2B(H2B)
5.b Aromatic/amide H refined with riding coordinates:
 C1A(H1A), C2A(H2A), C3B(H3B)
;
_olex2_exptl_crystal_mounting_method N.A.
_olex2_submission_original_sample_id C30H30Cl6TbTi3
_olex2_submission_special_instructions 'No special instructions were received'

loop_
_space_group_symop_operation_xyz
'x, y, z'
'-y, x-y, z'
'-x+y, -x, z'
'-x, -y, z+1/2'
'y, -x+y, z+1/2'
'x-y, x, z+1/2'
'-x, -y, -z'
'y, -x+y, -z'
'x-y, x, -z'
'x, y, -z-1/2'
'-y, x-y, -z-1/2'
'-x+y, -x, -z-1/2'

loop_
_atom_site_label
_atom_site_type_symbol
_atom_site_fract_x
_atom_site_fract_y
_atom_site_fract_z
_atom_site_U_iso_or_equiv
_atom_site_adp_type
_atom_site_occupancy
_atom_site_site_symmetry_order
_atom_site_calc_flag
_atom_site_refinement_flags_posn
_atom_site_refinement_flags_adp
_atom_site_refinement_flags_occupancy
_atom_site_disorder_assembly
_atom_site_disorder_group
Tb1 Tb 0.333333 0.666667 0.750000 0.02883(11) Uani 1 6 d S T P . .
Ti1 Ti 0.62771(6) 0.64766(6) 0.750000 0.03217(17) Uani 1 2 d S T P A .
Cl1 Cl 0.51516(7) 0.71162(7) 0.60754(6) 0.03814(18) Uani 1 1 d . . . . .
C4 C 0.8303(4) 0.7198(4) 0.6905(5) 0.0735(13) Uani 1 1 d . U . . .
H4 H 0.857849 0.676068 0.641288 0.088 Uiso 1 1 calc R U . . .
C5 C 0.7974(4) 0.8009(6) 0.6526(6) 0.0943(19) Uani 1 1 d . U . . .
H5 H 0.799560 0.826756 0.572544 0.113 Uiso 1 1 calc R U . A .
C6 C 0.7770(6) 0.8513(6) 0.750000 0.087(2) Uani 1 2 d S TU P A .
H6 H 0.762361 0.919405 0.750000 0.104 Uiso 1 2 calc R U P . .
C1A C 0.4436(9) 0.4563(10) 0.750000 0.0422(17) Uani 0.450(7) 2 d DS TU P A 1
H1A H 0.370414 0.455053 0.750000 0.051 Uiso 0.450(7) 2 calc R U P A 1
C2A C 0.5079(8) 0.4574(8) 0.6528(5) 0.0465(15) Uani 0.450(7) 1 d D U P A 1
H2A H 0.484303 0.454693 0.576327 0.056 Uiso 0.450(7) 1 calc R U P A 1
C3A C 0.6135(8) 0.4634(8) 0.6901(9) 0.0532(14) Uani 0.450(7) 1 d D U P A 1
H3A H 0.671612 0.455908 0.640826 0.064 Uiso 0.450(7) 1 calc R U P A 1
C1B C 0.6428(8) 0.4748(8) 0.750000 0.0422(17) Uani 0.550(7) 2 d DS T P A 2
H1B H 0.718062 0.472439 0.749999 0.051 Uiso 0.550(7) 2 calc R U P A 2
C2B C 0.5760(7) 0.4683(6) 0.6527(4) 0.0465(15) Uani 0.550(7) 1 d D . P A 2
H2B H 0.596751 0.461587 0.572544 0.056 Uiso 0.550(7) 1 calc R U P A 2
C3B C 0.4671(7) 0.4542(6) 0.6903(7) 0.0532(14) Uani 0.550(7) 1 d D . P A 2
H3B H 0.404577 0.446058 0.643280 0.064 Uiso 0.550(7) 1 calc R U P A 2

loop_
_atom_site_aniso_label
_atom_site_aniso_U_11
_atom_site_aniso_U_22
_atom_site_aniso_U_33
_atom_site_aniso_U_23
_atom_site_aniso_U_13
_atom_site_aniso_U_12
Tb1 0.02895(13) 0.02895(13) 0.02860(17) 0.000 0.000 0.01447(6)
Ti1 0.0265(3) 0.0252(3) 0.0461(4) 0.000 0.000 0.0139(3)
Cl1 0.0427(4) 0.0443(4) 0.0354(3) 0.0087(3) 0.0086(3) 0.0278(3)
C4 0.0376(18) 0.074(3) 0.105(4) 0.000(2) 0.014(2) 0.0248(19)
C5 0.039(2) 0.093(4) 0.110(4) 0.046(3) 0.010(2) 0.002(2)
C6 0.044(3) 0.036(3) 0.166(7) 0.000 0.000 0.009(2)
C1A 0.032(3) 0.029(3) 0.076(5) 0.000 0.000 0.023(2)
C2A 0.069(5) 0.035(2) 0.036(2) -0.0090(16) -0.003(3) 0.026(3)
C3A 0.046(3) 0.034(2) 0.080(5) -0.003(3) -0.004(3) 0.020(2)
C1B 0.032(3) 0.029(3) 0.076(5) 0.000 0.000 0.023(2)
C2B 0.069(5) 0.035(2) 0.036(2) -0.0090(16) -0.003(3) 0.026(3)
C3B 0.046(3) 0.034(2) 0.080(5) -0.003(3) -0.004(3) 0.020(2)

loop_
_atom_type_symbol
_atom_type_description
_atom_type_scat_dispersion_real
_atom_type_scat_dispersion_imag
_atom_type_scat_source
C C 0.0033 0.0016 'International Tables Vol C Tables 4.2.6.8 and 6.1.1.4'
H H 0.0000 0.0000 'International Tables Vol C Tables 4.2.6.8 and 6.1.1.4'
Cl Cl 0.1484 0.1585 'International Tables Vol C Tables 4.2.6.8 and 6.1.1.4'
Tb Tb -0.1723 4.1537 'International Tables Vol C Tables 4.2.6.8 and 6.1.1.4'
Ti Ti 0.2776 0.4457 'International Tables Vol C Tables 4.2.6.8 and 6.1.1.4'

loop_
_exptl_crystal_face_index_h
_exptl_crystal_face_index_k
_exptl_crystal_face_index_l
_exptl_crystal_face_perp_dist
1.00 0.00 0.00 0.0360
-1.00 0.00 0.00 0.0610
1.00 0.00 1.00 0.0940
-1.00 1.00 1.00 0.1380
1.00 -1.00 -1.00 0.1130
1.00 -1.00 0.00 0.0230
-1.00 1.00 0.00 0.1150
0.00 0.00 1.00 0.1190
0.00 0.00 -1.00 0.1540
0.00 -1.00 1.00 0.1050
0.00 1.00 -1.00 0.1260
0.00 1.00 0.00 0.0720
0.00 -1.00 0.00 0.0450
-1.00 -1.00 1.00 0.0970
1.00 1.00 -1.00 0.0840
1.00 1.00 0.00 0.0350
-1.00 -1.00 0.00 0.0600
0.00 -1.00 -1.00 0.1250
0.00 1.00 1.00 0.1180
-1.00 0.00 1.00 0.1210
1.00 0.00 -1.00 0.0930
-1.00 -1.00 -1.00 0.1080
1.00 1.00 1.00 0.0780

loop_
_geom_angle_atom_site_label_1
_geom_angle_atom_site_label_2
_geom_angle_atom_site_label_3
_geom_angle
_geom_angle_site_symmetry_1
_geom_angle_site_symmetry_3
_geom_angle_publ_flag
Cl1 Tb1 Cl1 76.22(3) 11_667 2_665 ?
Cl1 Tb1 Cl1 133.666(12) 11_667 . ?
Cl1 Tb1 Cl1 133.667(12) 2_665 10_557 ?
Cl1 Tb1 Cl1 133.667(12) 2_665 12_567 ?
Cl1 Tb1 Cl1 85.91(3) 2_665 3_565 ?
Cl1 Tb1 Cl1 85.91(3) 11_667 10_557 ?
Cl1 Tb1 Cl1 133.667(12) 11_667 3_565 ?
Cl1 Tb1 Cl1 85.91(3) 12_567 10_557 ?
Cl1 Tb1 Cl1 85.91(3) 2_665 . ?
Cl1 Tb1 Cl1 76.22(4) 3_565 12_567 ?
Cl1 Tb1 Cl1 85.91(3) 3_565 . ?
Cl1 Tb1 Cl1 76.22(4) 10_557 . ?
Cl1 Tb1 Cl1 133.668(12) 12_567 . ?
Cl1 Tb1 Cl1 85.91(3) 11_667 12_567 ?
Cl1 Tb1 Cl1 133.667(12) 3_565 10_557 ?
C4 Ti1 C4 33.6(3) 10_557 . ?
C4 Ti1 C3B 121.6(2) 10_557 10_557 ?
C4 Ti1 C3B 133.6(2) 10_557 . ?
C4 Ti1 C3B 121.6(2) . . ?
C4 Ti1 C3B 133.6(2) . 10_557 ?
C5 Ti1 C4 33.66(19) 10_557 10_557 ?
C5 Ti1 C4 56.19(19) 10_557 . ?
C5 Ti1 C4 33.66(19) . . ?
C5 Ti1 C4 56.19(19) . 10_557 ?
C5 Ti1 C5 57.0(3) 10_557 . ?
C5 Ti1 C3A 123.1(3) . 10_557 ?
C5 Ti1 C3A 123.1(3) 10_557 . ?
C5 Ti1 C3A 105.5(3) 10_557 10_557 ?
C5 Ti1 C3A 105.5(3) . . ?
C5 Ti1 C3B 132.8(3) 10_557 10_557 ?
C5 Ti1 C3B 132.8(3) . . ?
C5 Ti1 C3B 162.4(3) 10_557 . ?
C5 Ti1 C3B 162.4(3) . 10_557 ?
C6 Ti1 C4 56.1(2) . 10_557 ?
C6 Ti1 C4 56.1(2) . . ?
C6 Ti1 C5 34.31(19) . 10_557 ?
C6 Ti1 C5 34.31(19) . . ?
C6 Ti1 C3A 136.1(3) . 10_557 ?
C6 Ti1 C3A 136.1(3) . . ?
C6 Ti1 C3B 162.3(2) . 10_557 ?
C6 Ti1 C3B 162.3(2) . . ?
C3A Ti1 C4 89.8(3) 10_557 . ?
C3A Ti1 C4 80.1(3) 10_557 10_557 ?
C3A Ti1 C4 80.1(3) . . ?
C3A Ti1 C4 89.8(3) . 10_557 ?
C3A Ti1 C3A 33.9(5) 10_557 . ?
C3A Ti1 C3B 57.2(3) . 10_557 ?
C3A Ti1 C3B 44.8(3) 10_557 10_557 ?
C1B Ti1 C4 77.0(2) . . ?
C1B Ti1 C5 108.2(3) . . ?
C1B Ti1 C6 130.8(3) . . ?
C1B Ti1 C2B 34.77(17) . . ?
C1B Ti1 C3B 56.7(3) . . ?
C1B Ti1 C3B 56.7(3) . 10_557 ?
C2B Ti1 C4 87.7(2) . . ?
C2B Ti1 C4 103.8(2) 10_557 . ?
C2B Ti1 C5 137.5(2) 10_557 . ?
C2B Ti1 C5 106.1(3) . . ?
C2B Ti1 C6 140.2(2) . . ?
C2B Ti1 C6 140.2(2) 10_557 . ?
C2B Ti1 C3B 34.0(2) 10_557 10_557 ?
C2B Ti1 C3B 34.0(2) . . ?
C2B Ti1 C3B 56.5(3) 10_557 . ?
C2B Ti1 C3B 56.5(3) . 10_557 ?
C3B Ti1 C3B 33.5(4) 10_557 . ?
Ti1 Cl1 Tb1 95.90(3) . . ?
Ti1 C4 H4 125.5 . . ?
C4 C4 Ti1 73.18(13) 10_557 . ?
C4 C4 H4 125.5 10_557 . ?
C5 C4 Ti1 72.5(3) . . ?
C5 C4 C4 108.6(4) . 10_557 ?
C5 C4 H4 125.5 . . ?
Ti1 C5 H5 126.2 . . ?
C4 C5 Ti1 73.9(3) . . ?
C4 C5 H5 126.2 . . ?
C4 C5 C6 107.1(6) . . ?
C6 C5 Ti1 71.9(3) . . ?
C6 C5 H5 126.2 . . ?
Ti1 C6 H6 125.4 . . ?
C5 C6 Ti1 73.8(3) . . ?
C5 C6 Ti1 73.8(3) 10_557 . ?
C5 C6 C5 108.6(7) 10_557 . ?
C5 C6 H6 125.4 10_557 . ?
C5 C6 H6 125.4 . . ?
Ti1 C1A H1A 119.0 . . ?
C2A C1A Ti1 73.5(6) 10_557 . ?
C2A C1A Ti1 73.5(6) . . ?
C2A C1A H1A 126.0 10_557 . ?
C2A C1A H1A 126.0 . . ?
C2A C1A C2A 108.0(9) . 10_557 ?
Ti1 C2A H2A 120.8 . . ?
C1A C2A Ti1 73.0(6) . . ?
C1A C2A H2A 126.1 . . ?
C3A C2A Ti1 71.9(5) . . ?
C3A C2A C1A 107.8(6) . . ?
C3A C2A H2A 126.1 . . ?
Ti1 C3A H3A 125.6 . . ?
C2A C3A Ti1 74.6(5) . . ?
C2A C3A C3A 108.2(4) . 10_557 ?
C2A C3A H3A 125.6 . . ?
C3A C3A Ti1 73.1(3) 10_557 . ?
C3A C3A H3A 125.6 10_557 . ?
Ti1 C1B H1B 125.7 . . ?
C2B C1B Ti1 73.4(4) 10_557 . ?
C2B C1B Ti1 73.4(4) . . ?
C2B C1B H1B 125.7 . . ?
C2B C1B H1B 125.7 10_557 . ?
C2B C1B C2B 108.1(8) 10_557 . ?
Ti1 C2B H2B 125.9 . . ?
C1B C2B Ti1 71.8(4) . . ?
C1B C2B H2B 125.9 . . ?
C3B C2B Ti1 75.4(4) . . ?
C3B C2B C1B 107.6(6) . . ?
C3B C2B H2B 125.9 . . ?
Ti1 C3B H3B 122.0 . . ?
C2B C3B Ti1 70.6(4) . . ?
C2B C3B H3B 125.8 . . ?
C3B C3B Ti1 73.3(2) 10_557 . ?
C3B C3B C2B 108.3(4) 10_557 . ?
C3B C3B H3B 125.8 10_557 . ?

loop_
_geom_bond_atom_site_label_1
_geom_bond_atom_site_label_2
_geom_bond_distance
_geom_bond_site_symmetry_2
_geom_bond_publ_flag
Tb1 Cl1 2.6708(8) 11_667 ?
Tb1 Cl1 2.6708(8) 12_567 ?
Tb1 Cl1 2.6708(8) 10_557 ?
Tb1 Cl1 2.6708(8) 3_565 ?
Tb1 Cl1 2.6708(8) . ?
Tb1 Cl1 2.6708(8) 2_665 ?
Ti1 C4 2.380(4) 10_557 ?
Ti1 C4 2.380(4) . ?
Ti1 C5 2.363(5) . ?
Ti1 C5 2.362(5) 10_557 ?
Ti1 C6 2.339(6) . ?
Ti1 C3A 2.378(9) . ?
Ti1 C3A 2.378(9) 10_557 ?
Ti1 C1B 2.317(8) . ?
Ti1 C2B 2.338(6) 10_557 ?
Ti1 C2B 2.338(6) . ?
Ti1 C3B 2.399(7) . ?
Ti1 C3B 2.399(7) 10_557 ?
C4 C4 1.377(11) 10_557 ?
C4 H4 0.9800 . ?
C4 C5 1.373(8) . ?
C5 H5 0.9800 . ?
C5 C6 1.387(8) . ?
C6 H6 0.9800 . ?
C1A H1A 0.9300 . ?
C1A C2A 1.390(6) . ?
C1A C2A 1.390(6) 10_557 ?
C2A H2A 0.9300 . ?
C2A C3A 1.385(9) . ?
C3A C3A 1.39(2) 10_557 ?
C3A H3A 0.9800 . ?
C1B H1B 0.9800 . ?
C1B C2B 1.391(6) . ?
C1B C2B 1.391(6) 10_557 ?
C2B H2B 0.9800 . ?
C2B C3B 1.385(9) . ?
C3B C3B 1.381(17) 10_557 ?
C3B H3B 0.9300 . ?

loop_
_geom_torsion_atom_site_label_1
_geom_torsion_atom_site_label_2
_geom_torsion_atom_site_label_3
_geom_torsion_atom_site_label_4
_geom_torsion
_geom_torsion_site_symmetry_1
_geom_torsion_site_symmetry_2
_geom_torsion_site_symmetry_3
_geom_torsion_site_symmetry_4
_geom_torsion_publ_flag
Ti1 C4 C5 C6 64.8(4) . . . . ?
Ti1 C5 C6 C5 66.1(5) . . . 10_557 ?
Ti1 C1A C2A C3A 63.9(7) . . . . ?
Ti1 C2A C3A C3A 65.9(2) . . . 10_557 ?
Ti1 C1B C2B C3B -67.5(5) . . . . ?
Ti1 C2B C3B C3B -64.01(18) . . . 10_557 ?
C4 C4 C5 Ti1 -64.76(15) 10_557 . . . ?
C4 C4 C5 C6 0.0(4) 10_557 . . . ?
C4 C5 C6 Ti1 -66.0(3) . . . . ?
C4 C5 C6 C5 0.0(7) . . . 10_557 ?
C1A C2A C3A Ti1 -64.6(7) . . . . ?
C1A C2A C3A C3A 1.2(8) . . . 10_557 ?
C2A C1A C2A Ti1 -65.9(8) 10_557 . . . ?
C2A C1A C2A C3A -2.0(13) 10_557 . . . ?
C1B C2B C3B Ti1 65.1(5) . . . . ?
C1B C2B C3B C3B 1.1(6) . . . 10_557 ?
C2B C1B C2B Ti1 65.8(6) 10_557 . . . ?
C2B C1B C2B C3B -1.7(10) 10_557 . . . ?
